data_7713151
loop_
_publ_author_name
'Benedet, Mattia'
'Barreca, Davide'
'Fois, Ettore'
'Seraglia, Roberta'
'Tabacchi, Gloria'
'Roverso, Marco'
'Pagot, Gioele'
'Invernizzi, Cristiano'
'Gasparotto, Alberto'
'Heidecker, Alexandra'
'P\"othig, Alexander'
'Callone, Emanuela'
'Dir\`e, Sandra'
'Bogialli, Sara'
'Di Noto, Vito'
'Maccato, Chiara'

_publ_section_title
;
 Interplay between coordination sphere engineering and properties of
 nickel diketonate-diamine complexes as vapor phase precursors for the
 growth of NiO thin films
;
_journal_name_full 'Dalton Transactions'
_journal_paper_doi 10.1039/D3DT01282D
_journal_year 2023
_chemical_compound_source 'see text'
_chemical_formula_moiety 'C28 H54 N2 Ni O4'
_chemical_formula_sum 'C28 H54 N2 Ni O4'
_chemical_formula_weight 541.42
_space_group_IT_number 14
_space_group_name_Hall '-P 2yn'
_space_group_name_H-M_alt 'P 1 21/n 1'
_symmetry_cell_setting monoclinic
_symmetry_Int_Tables_number 14
_symmetry_space_group_name_Hall '-P 2yn'
_symmetry_space_group_name_H-M 'P 1 21/n 1'
_atom_sites_solution_hydrogens geom
_atom_sites_solution_primary iterative
_atom_sites_solution_secondary difmap
_audit_update_record
;
2023-03-02 deposited with the CCDC.	2023-05-24 downloaded from the CCDC.
;
_cell_angle_alpha 90
_cell_angle_beta 93.966(3)
_cell_angle_gamma 90
_cell_formula_units_Z 4
_cell_length_a 9.9651(7)
_cell_length_b 18.8124(15)
_cell_length_c 17.0424(13)
_cell_measurement_reflns_used 9635
_cell_measurement_temperature 100
_cell_measurement_theta_max 26.3962
_cell_measurement_theta_min 2.3171
_cell_volume 3187.2(4)
_computing_cell_refinement 'SAINT (Bruker, 2019)'
_computing_data_collection 'APEX 4 Control Software (Bruker, 2021)'
_computing_data_reduction 'SAINT (Bruker, 2019)'
_computing_molecular_graphics 'PLATON (Spek, 2011)'
_computing_publication_material 'PLATON (Spek, 2011), enCIFer (Allen, 2004)'
_computing_structure_refinement 'SHELXL (Sheldrick, 2018), SHELXLE (Huebschle, 2011)'
_computing_structure_solution 'SHELXT (Sheldrick, 2015)'
_diffrn_ambient_temperature 100
_diffrn_detector ' Bruker Photon II CPAD '
_diffrn_detector_area_resol_mean 7.5
_diffrn_measured_fraction_theta_full 0.999
_diffrn_measured_fraction_theta_max 0.999
_diffrn_measurement_device ' \k-geometry diffractometer '
_diffrn_measurement_device_type ' Bruker D8 Venture '
_diffrn_measurement_method ' phi- and omega-rotation '
_diffrn_radiation_monochromator 'Helios optic'
_diffrn_radiation_probe x-ray
_diffrn_radiation_source 'IMS microsource'
_diffrn_radiation_type MoK\a
_diffrn_radiation_wavelength 0.71073
_diffrn_reflns_av_R_equivalents 0.0304
_diffrn_reflns_av_unetI/netI 0.0103
_diffrn_reflns_limit_h_max 12
_diffrn_reflns_limit_h_min -12
_diffrn_reflns_limit_k_max 23
_diffrn_reflns_limit_k_min -23
_diffrn_reflns_limit_l_max 21
_diffrn_reflns_limit_l_min -21
_diffrn_reflns_number 124158
_diffrn_reflns_reduction_process
;
;
_diffrn_reflns_theta_full 25.24
_diffrn_reflns_theta_max 26.02
_diffrn_reflns_theta_min 2.16
_exptl_absorpt_coefficient_mu 0.639
_exptl_absorpt_correction_T_max 0.7454
_exptl_absorpt_correction_T_min 0.6990
_exptl_absorpt_correction_type multi-scan
_exptl_absorpt_process_details 'SADABS 2016/2, Bruker, 2016'
_exptl_crystal_colour 'light green'
_exptl_crystal_density_diffrn 1.128
_exptl_crystal_density_method 'Not Measured'
_exptl_crystal_description fragment
_exptl_crystal_F_000 1184
_exptl_crystal_size_max 0.531
_exptl_crystal_size_mid 0.353
_exptl_crystal_size_min 0.312
_refine_diff_density_max 0.746
_refine_diff_density_min -0.536
_refine_diff_density_rms 0.060
_refine_ls_extinction_method none
_refine_ls_goodness_of_fit_ref 1.036
_refine_ls_hydrogen_treatment constr
_refine_ls_matrix_type full
_refine_ls_number_parameters 391
_refine_ls_number_reflns 6273
_refine_ls_number_restraints 499
_refine_ls_restrained_S_all 1.368
_refine_ls_R_factor_all 0.0423
_refine_ls_R_factor_gt 0.0411
_refine_ls_shift/su_max 0.001
_refine_ls_shift/su_mean 0.000
_refine_ls_structure_factor_coef Fsqd
_refine_ls_weighting_details 'W=1/[\S^2^(FO^2^)+(0.0502P)^2^+4.0820P] WHERE P=(FO^2^+2FC^2^)/3'
_refine_ls_weighting_scheme calc
_refine_ls_wR_factor_gt 0.1062
_refine_ls_wR_factor_ref 0.1073
_reflns_number_gt 6016
_reflns_number_total 6273
_reflns_threshold_expression I>2\s(I)
_cod_data_source_file d3dt01282d2.cif
_cod_data_source_block mo_barda3_0m
_cod_original_sg_symbol_H-M 'P 21/n'
_cod_database_code 7713151

loop_
_space_group_symop_id
_space_group_symop_operation_xyz
1 x,y,z
2 1/2-x,1/2+y,1/2-z
3 -x,-y,-z
4 1/2+x,1/2-y,1/2+z

loop_
_atom_site_aniso_label
_atom_site_aniso_U_11
_atom_site_aniso_U_22
_atom_site_aniso_U_33
_atom_site_aniso_U_23
_atom_site_aniso_U_13
_atom_site_aniso_U_12
Ni1 0.0165(1) 0.0212(1) 0.0153(1) -0.0002(1) 0.0007(1) -0.0035(1)
O1 0.0268(7) 0.0238(7) 0.0177(6) -0.0004(5) 0.0010(5) -0.0075(6)
O2 0.0230(7) 0.0239(7) 0.0177(6) 0.0015(5) 0.0005(5) -0.0033(5)
O3 0.0211(7) 0.0289(7) 0.0224(7) 0.0011(6) 0.0037(5) -0.0063(6)
O4 0.0289(7) 0.0255(7) 0.0221(7) 0.0053(6) 0.0083(6) 0.0041(6)
N1 0.0234(9) 0.0445(11) 0.0416(11) 0.0096(9) 0.0029(8) 0.0083(8)
N2 0.0427(11) 0.0421(11) 0.0226(9) -0.0039(8) -0.0026(8) -0.0202(9)
C1 0.0245(10) 0.0251(10) 0.0270(10) 0.0033(8) 0.0008(8) -0.0081(8)
C1_1 0.0334(11) 0.0238(10) 0.0212(9) 0.0009(8) -0.0017(8) -0.0069(8)
C2 0.0337(11) 0.0251(10) 0.0232(10) 0.0055(8) 0.0072(8) 0.0014(8)
C2_1 0.0630(15) 0.0450(13) 0.0232(10) -0.0005(9) -0.0029(10) -0.0298(12)
C3 0.0317(11) 0.0222(10) 0.0272(10) 0.0021(8) 0.0098(8) 0.0033(8)
C3_1 0.075(2) 0.0657(18) 0.0329(13) -0.0107(13) 0.0029(13) -0.0406(16)
C4 0.0478(15) 0.0780(19) 0.0704(18) 0.0278(15) 0.0327(14) 0.0323(14)
C4_1 0.150(4) 0.063(2) 0.0509(19) 0.0145(16) -0.053(2) -0.036(2)
C5 0.0421(14) 0.0468(14) 0.0707(17) 0.0222(13) 0.0188(13) 0.0201(11)
C5_1 0.093(2) 0.095(3) 0.0573(19) -0.0458(19) 0.0341(18) -0.046(2)
C6 0.0325(16) 0.066(2) 0.051(2) 0.0101(16) -0.0166(14) -0.0062(15)
C1_2 0.0222(9) 0.0178(8) 0.0233(9) 0.0045(7) 0.0043(7) 0.0021(7)
C6A 0.0347(19) 0.067(2) 0.048(2) 0.0082(18) -0.0180(17) -0.0053(17)
C7 0.0367(16) 0.065(2) 0.046(2) 0.0082(16) -0.0201(14) -0.0087(15)
C2_2 0.0323(10) 0.0254(10) 0.0251(10) 0.0022(8) 0.0104(8) -0.0022(8)
C7A 0.0348(18) 0.067(2) 0.048(2) 0.0065(18) -0.0175(17) -0.0084(18)
C8 0.117(2) 0.0557(16) 0.0380(14) -0.0008(12) -0.0132(15) -0.0539(17)
C3_2 0.0471(14) 0.0316(12) 0.0511(15) -0.0082(11) 0.0268(12) -0.0046(10)
C9 0.0734(19) 0.0687(19) 0.0317(13) -0.0252(13) 0.0126(13) -0.0353(16)
C4_2 0.0391(12) 0.0304(11) 0.0393(12) -0.0006(9) 0.0190(10) -0.0078(9)
C5_2 0.0525(15) 0.0494(14) 0.0236(11) 0.0130(10) 0.0068(10) -0.0037(12)
C1_3 0.0322(10) 0.0211(9) 0.0198(9) -0.0021(7) 0.0057(8) -0.0081(8)
C2_3 0.0367(11) 0.0339(11) 0.0260(10) 0.0033(8) 0.0147(9) -0.0044(9)
C3_3 0.0553(16) 0.0593(17) 0.0351(13) 0.0183(12) 0.0168(12) -0.0008(13)
C4_3 0.0504(16) 0.078(2) 0.0520(16) 0.0154(15) 0.0143(13) -0.0295(15)
C5_3 0.102(2) 0.0495(16) 0.0442(16) -0.0013(13) 0.0416(17) 0.0079(16)
C1_4 0.025(3) 0.033(3) 0.037(3) 0.011(2) 0.013(2) 0.012(2)
C2_4 0.028(4) 0.036(4) 0.041(3) 0.015(3) 0.013(2) 0.013(3)
C3_4 0.0199(19) 0.045(3) 0.115(6) 0.022(3) 0.009(3) 0.0043(19)
C4_4 0.081(5) 0.078(5) 0.040(3) 0.019(3) 0.031(3) 0.058(4)
C1_5 0.031(5) 0.040(6) 0.036(4) 0.011(4) 0.002(4) 0.005(4)
C2_5 0.098(11) 0.094(10) 0.057(6) -0.030(6) -0.006(6) 0.063(9)
C3_5 0.038(10) 0.067(10) 0.060(8) 0.026(7) 0.012(5) 0.034(6)
C4_5 0.037(5) 0.066(8) 0.155(18) 0.048(10) 0.034(7) 0.014(5)

loop_
_atom_site_label
_atom_site_type_symbol
_atom_site_thermal_displace_type
_atom_site_fract_x
_atom_site_fract_y
_atom_site_fract_z
_atom_site_occupancy
_atom_site_U_iso_or_equiv
_atom_site_calc_flag
_atom_site_refinement_flags
_atom_site_disorder_assembly
_atom_site_disorder_group
Ni1 Ni Uani 0.28539(2) 0.61321(2) 0.69554(2) 1.000 0.0177(1) d . . .
O1 O Uani 0.36780(14) 0.67670(7) 0.77902(8) 1.000 0.0228(4) d . . .
O2 O Uani 0.37527(14) 0.67047(7) 0.61351(8) 1.000 0.0216(4) d . . .
O3 O Uani 0.21160(13) 0.55416(8) 0.78178(8) 1.000 0.0240(4) d . . .
O4 O Uani 0.44586(14) 0.54891(7) 0.69757(8) 1.000 0.0252(4) d . . .
N1 N Uani 0.10658(19) 0.67916(11) 0.68559(12) 1.000 0.0365(6) d U . .
N2 N Uani 0.1803(2) 0.55110(11) 0.60472(11) 1.000 0.0360(6) d U . .
C1 C Uani 0.5262(2) 0.73245(11) 0.70265(12) 1.000 0.0256(6) d . . .
C1_1 C Uani 0.4667(2) 0.71773(10) 0.77273(10) 1.000 0.0263(6) d DU . .
C2 C Uani 0.4117(2) 0.49010(11) 0.81712(12) 1.000 0.0271(6) d . . .
C2_1 C Uani 0.5166(2) 0.75070(12) 0.85235(12) 1.000 0.0440(7) d DU . .
C3 C Uani 0.4860(2) 0.50777(11) 0.75273(12) 1.000 0.0267(6) d . . .
C3_1 C Uani 0.6173(3) 0.80995(14) 0.84355(15) 1.000 0.0579(10) d DU . .
C4 C Uani 0.0449(3) 0.68696(19) 0.7611(2) 1.000 0.0641(10) d U . .
C4_1 C Uani 0.5766(4) 0.69260(15) 0.90535(16) 1.000 0.0907(16) d DU . .
C5 C Uani 0.1344(3) 0.74994(15) 0.6570(2) 1.000 0.0525(9) d U . .
C5_1 C Uani 0.3934(3) 0.78213(18) 0.89093(18) 1.000 0.0804(14) d DU . .
C6 C Uani 0.0057(4) 0.6368(3) 0.6392(3) 0.697(5) 0.0507(11) d DUP A 3
C1_2 C Uani 0.48051(17) 0.70855(9) 0.62861(10) 1.000 0.0210(5) d DU . .
C6A C Uani 0.0414(10) 0.6534(4) 0.6036(7) 0.303(5) 0.0509(11) d DUP A 4
C7 C Uani 0.0688(4) 0.6008(3) 0.5744(2) 0.697(5) 0.0503(11) d DUP A 3
C2_2 C Uani 0.55777(19) 0.72432(10) 0.55506(11) 1.000 0.0272(6) d DU . .
C7A C Uani 0.0426(10) 0.5751(4) 0.6018(7) 0.303(5) 0.0509(11) d DUP A 4
C8 C Uani 0.1389(4) 0.48286(17) 0.63337(18) 1.000 0.0711(10) d U . .
C3_2 C Uani 0.6163(2) 0.65408(10) 0.52726(14) 1.000 0.0422(8) d DU . .
C9 C Uani 0.2578(3) 0.54079(18) 0.53667(16) 1.000 0.0575(10) d U . .
C4_2 C Uani 0.6704(2) 0.77751(11) 0.57128(13) 1.000 0.0355(7) d DU . .
C5_2 C Uani 0.4584(2) 0.75336(13) 0.49007(11) 1.000 0.0416(8) d DU . .
C1_3 C Uani 0.28324(19) 0.51263(10) 0.82824(10) 1.000 0.0242(5) d DU . .
C2_3 C Uani 0.2083(2) 0.48834(11) 0.89975(11) 1.000 0.0316(6) d DU . .
C3_3 C Uani 0.2934(2) 0.43987(13) 0.95488(13) 1.000 0.0493(9) d DU . .
C4_3 C Uani 0.0818(2) 0.44818(15) 0.87006(16) 1.000 0.0596(10) d DU . .
C5_3 C Uani 0.1698(3) 0.55436(13) 0.94544(15) 1.000 0.0635(10) d DU . .
C1_4 C Uani 0.6374(7) 0.4824(4) 0.7506(4) 0.635(17) 0.0312(17) d DUP B 1
C2_4 C Uani 0.6786(16) 0.4203(5) 0.8051(4) 0.635(17) 0.035(2) d DUP B 1
C3_4 C Uani 0.7274(5) 0.5464(3) 0.7725(6) 0.635(17) 0.060(2) d DP B 1
C4_4 C Uani 0.6545(9) 0.4608(5) 0.6659(3) 0.635(17) 0.065(3) d DP B 1
C1_5 C Uani 0.6080(13) 0.4677(7) 0.7349(6) 0.365(17) 0.036(3) d DUP B 2
C2_5 C Uani 0.582(2) 0.4207(10) 0.6620(7) 0.365(17) 0.084(5) d DP B 2
C3_5 C Uani 0.656(3) 0.4206(11) 0.8048(9) 0.365(17) 0.055(5) d DUP B 2
C4_5 C Uani 0.7158(11) 0.5222(8) 0.7198(14) 0.365(17) 0.085(7) d DP B 2
H1 H Uiso 0.60458 0.76131 0.70602 1.000 0.0310 c RU . .
H6AB H Uiso -0.03387 0.60107 0.67345 0.697(5) 0.0610 c RUP A 3
H2 H Uiso 0.45392 0.46005 0.85627 1.000 0.0330 c RU . .
H7AC H Uiso -0.00038 0.57336 0.54285 0.697(5) 0.0600 c RUP A 3
H6AA H Uiso -0.05219 0.67097 0.59595 0.303(5) 0.0610 c RUP A 4
H6AC H Uiso 0.09302 0.67238 0.56068 0.303(5) 0.0610 c RUP A 4
H4A H Uiso -0.03931 0.71369 0.75304 1.000 0.0960 c RU . .
H4B H Uiso 0.10679 0.71257 0.79836 1.000 0.0960 c RU . .
H4C H Uiso 0.02624 0.63983 0.78230 1.000 0.0960 c RU . .
H7AA H Uiso -0.00235 0.55599 0.64737 0.303(5) 0.0610 c RUP A 4
H5A H Uiso 0.05074 0.77741 0.65173 1.000 0.0790 c RU . .
H5B H Uiso 0.17260 0.74646 0.60569 1.000 0.0790 c RU . .
H5C H Uiso 0.19879 0.77375 0.69437 1.000 0.0790 c RU . .
H7AB H Uiso -0.00660 0.55780 0.55306 0.303(5) 0.0610 c RUP A 4
H6A H Uiso -0.06757 0.66821 0.61755 0.697(5) 0.0610 c RUP A 3
H3A_1 H Uiso 0.63924 0.83212 0.89487 1.000 0.0870 c RU . .
H7A H Uiso 0.10606 0.63689 0.53969 0.697(5) 0.0600 c RUP A 3
H3B_1 H Uiso 0.57852 0.84565 0.80674 1.000 0.0870 c RU . .
H8A H Uiso 0.08016 0.45935 0.59280 1.000 0.1060 c RU A 4
H8B H Uiso 0.09004 0.48962 0.68076 1.000 0.1060 c RU A 4
H8C H Uiso 0.21845 0.45328 0.64599 1.000 0.1060 c RU A 4
H3C_1 H Uiso 0.69931 0.79043 0.82333 1.000 0.0870 c RU . .
H9A H Uiso 0.20510 0.51283 0.49701 1.000 0.0860 c RU . .
H9B H Uiso 0.34128 0.51545 0.55251 1.000 0.0860 c RU . .
H9C H Uiso 0.27952 0.58712 0.51449 1.000 0.0860 c RU . .
H4A_1 H Uiso 0.60298 0.71250 0.95728 1.000 0.1360 c RU . .
H4B_1 H Uiso 0.65584 0.67269 0.88238 1.000 0.1360 c RU . .
H4C_1 H Uiso 0.50971 0.65503 0.91069 1.000 0.1360 c RU . .
H5A_1 H Uiso 0.42192 0.80094 0.94306 1.000 0.1210 c RU . .
H5B_1 H Uiso 0.32602 0.74479 0.89621 1.000 0.1210 c RU . .
H5C_1 H Uiso 0.35423 0.82054 0.85792 1.000 0.1210 c RU . .
H3A_2 H Uiso 0.66151 0.66219 0.47880 1.000 0.0630 c RU . .
H3B_2 H Uiso 0.54348 0.61954 0.51717 1.000 0.0630 c RU . .
H3C_2 H Uiso 0.68117 0.63559 0.56805 1.000 0.0630 c RU . .
H4A_2 H Uiso 0.71518 0.78639 0.52280 1.000 0.0530 c RU . .
H4B_2 H Uiso 0.73574 0.75841 0.61149 1.000 0.0530 c RU . .
H4C_2 H Uiso 0.63329 0.82213 0.59005 1.000 0.0530 c RU . .
H5A_2 H Uiso 0.50592 0.76234 0.44258 1.000 0.0620 c RU . .
H5B_2 H Uiso 0.41911 0.79781 0.50778 1.000 0.0620 c RU . .
H5C_2 H Uiso 0.38682 0.71847 0.47833 1.000 0.0620 c RU . .
H3A_3 H Uiso 0.24147 0.42591 0.99915 1.000 0.0740 c RU . .
H3B_3 H Uiso 0.37477 0.46521 0.97471 1.000 0.0740 c RU . .
H3C_3 H Uiso 0.31884 0.39732 0.92622 1.000 0.0740 c RU . .
H4A_3 H Uiso 0.03234 0.43309 0.91493 1.000 0.0900 c RU . .
H4B_3 H Uiso 0.10717 0.40630 0.84026 1.000 0.0900 c RU . .
H4C_3 H Uiso 0.02468 0.47934 0.83594 1.000 0.0900 c RU . .
H5A_3 H Uiso 0.12546 0.53985 0.99246 1.000 0.0950 c RU . .
H5B_3 H Uiso 0.10815 0.58385 0.91204 1.000 0.0950 c RU . .
H5C_3 H Uiso 0.25094 0.58170 0.96112 1.000 0.0950 c RU . .
H2A_4 H Uiso 0.61941 0.37962 0.79275 0.635(17) 0.0520 c RUP B 1
H2B_4 H Uiso 0.67077 0.43462 0.85990 0.635(17) 0.0520 c RUP B 1
H2C_4 H Uiso 0.77185 0.40693 0.79760 0.635(17) 0.0520 c RUP B 1
H3A_4 H Uiso 0.82174 0.53356 0.76739 0.635(17) 0.0900 c RUP B 1
H3B_4 H Uiso 0.71516 0.56049 0.82686 0.635(17) 0.0900 c RUP B 1
H3C_4 H Uiso 0.70298 0.58616 0.73713 0.635(17) 0.0900 c RUP B 1
H4A_4 H Uiso 0.62702 0.50013 0.63076 0.635(17) 0.0980 c RUP B 1
H4B_4 H Uiso 0.59846 0.41907 0.65270 0.635(17) 0.0980 c RUP B 1
H4C_4 H Uiso 0.74905 0.44912 0.65978 0.635(17) 0.0980 c RUP B 1
H2A_5 H Uiso 0.54737 0.45005 0.61755 0.365(17) 0.1250 c RUP B 2
H2B_5 H Uiso 0.51572 0.38412 0.67266 0.365(17) 0.1250 c RUP B 2
H2C_5 H Uiso 0.66619 0.39802 0.64911 0.365(17) 0.1250 c RUP B 2
H3A_5 H Uiso 0.58535 0.38597 0.81480 0.365(17) 0.0820 c RUP B 2
H3B_5 H Uiso 0.67406 0.45029 0.85155 0.365(17) 0.0820 c RUP B 2
H3C_5 H Uiso 0.73780 0.39548 0.79269 0.365(17) 0.0820 c RUP B 2
H4A_5 H Uiso 0.79798 0.49763 0.70647 0.365(17) 0.1270 c RUP B 2
H4B_5 H Uiso 0.73497 0.55098 0.76715 0.365(17) 0.1270 c RUP B 2
H4C_5 H Uiso 0.68406 0.55300 0.67604 0.365(17) 0.1270 c RUP B 2

loop_
_atom_type_symbol
_atom_type_description
_atom_type_scat_dispersion_real
_atom_type_scat_dispersion_imag
_atom_type_scat_source
C C 0.0033 0.0016 ' International Tables Vol C Tables 4.2.6.8 and 6.1.1.4'
H H 0.0000 0.0000 ' International Tables Vol C Tables 4.2.6.8 and 6.1.1.4'
N N 0.0061 0.0033 ' International Tables Vol C Tables 4.2.6.8 and 6.1.1.4'
Ni Ni 0.3393 1.1124 ' International Tables Vol C Tables 4.2.6.8 and 6.1.1.4'
O O 0.0106 0.0060 ' International Tables Vol C Tables 4.2.6.8 and 6.1.1.4'

loop_
_geom_angle_atom_site_label_1
_geom_angle_atom_site_label_2
_geom_angle_atom_site_label_3
_geom_angle
_geom_angle_site_symmetry_1
_geom_angle_site_symmetry_2
_geom_angle_site_symmetry_3
_geom_angle_publ_flag
O1 Ni1 O2 89.65(6) . . . yes
O1 Ni1 O3 87.88(6) . . . yes
O1 Ni1 O4 93.47(6) . . . yes
O1 Ni1 N1 90.50(7) . . . yes
O1 Ni1 N2 174.65(7) . . . yes
O2 Ni1 O3 175.06(6) . . . yes
O2 Ni1 O4 86.70(6) . . . yes
O2 Ni1 N1 92.41(7) . . . yes
O2 Ni1 N2 90.50(7) . . . yes
O3 Ni1 O4 89.18(6) . . . yes
O3 Ni1 N1 91.89(7) . . . yes
O3 Ni1 N2 92.36(7) . . . yes
O4 Ni1 N1 175.92(7) . . . yes
O4 Ni1 N2 91.88(7) . . . yes
N1 Ni1 N2 84.15(8) . . . yes
Ni1 O1 C1_1 126.31(12) . . . yes
Ni1 O2 C1_2 123.67(12) . . . yes
Ni1 O3 C1_3 124.38(12) . . . yes
Ni1 O4 C3 126.51(13) . . . yes
Ni1 N1 C4 112.30(17) . . . yes
Ni1 N1 C5 112.10(16) . . . yes
Ni1 N1 C6 105.1(2) . . . yes
Ni1 N1 C6A 100.3(3) . . . yes
C4 N1 C5 107.7(2) . . . yes
C4 N1 C6 102.3(3) . . . yes
C4 N1 C6A 129.4(4) . . . yes
C5 N1 C6 117.2(3) . . . yes
C5 N1 C6A 93.5(4) . . . yes
Ni1 N2 C7 102.7(2) . . . yes
Ni1 N2 C8 112.07(16) . . . yes
Ni1 N2 C9 112.84(16) . . . yes
Ni1 N2 C7A 105.6(4) . . . yes
C7 N2 C8 116.4(3) . . . yes
C7 N2 C9 103.2(2) . . . yes
C8 N2 C9 109.4(2) . . . yes
C7A N2 C8 89.8(4) . . . yes
C7A N2 C9 124.9(5) . . . yes
C1_1 C1 C1_2 125.56(18) . . . no
O1 C1_1 C1 125.01(17) . . . yes
O1 C1_1 C2_1 112.16(16) . . . yes
C1 C1_1 C2_1 122.83(18) . . . no
C3 C2 C1_3 125.51(19) . . . no
C1_1 C2_1 C3_1 112.60(18) . . . no
C1_1 C2_1 C4_1 108.93(19) . . . no
C1_1 C2_1 C5_1 108.06(18) . . . no
C3_1 C2_1 C4_1 110.7(2) . . . no
C3_1 C2_1 C5_1 108.1(2) . . . no
C4_1 C2_1 C5_1 108.3(2) . . . no
O4 C3 C2 124.75(19) . . . yes
O4 C3 C1_4 114.9(3) . . . yes
O4 C3 C1_5 112.5(5) . . . yes
C2 C3 C1_4 120.0(3) . . . no
C2 C3 C1_5 121.6(5) . . . no
N1 C6 C7 109.9(3) . . . yes
O2 C1_2 C1 125.23(17) . . . yes
O2 C1_2 C2_2 113.04(15) . . . yes
C1 C1_2 C2_2 121.71(16) . . . no
N1 C6A C7A 108.8(8) . . . yes
N2 C7 C6 111.7(3) . . . yes
C1_2 C2_2 C4_2 112.55(16) . . . no
C1_2 C2_2 C5_2 108.74(15) . . . no
C1_2 C2_2 C3_2 107.88(15) . . . no
C3_2 C2_2 C5_2 108.92(17) . . . no
C4_2 C2_2 C5_2 109.24(16) . . . no
C3_2 C2_2 C4_2 109.45(16) . . . no
N2 C7A C6A 108.7(7) . . . yes
C2 C1_3 C2_3 121.63(17) . . . no
O3 C1_3 C2_3 112.73(16) . . . yes
O3 C1_3 C2 125.64(17) . . . yes
C1_3 C2_3 C4_3 108.59(17) . . . no
C1_3 C2_3 C3_3 112.66(16) . . . no
C3_3 C2_3 C5_3 108.70(17) . . . no
C1_3 C2_3 C5_3 108.31(17) . . . no
C3_3 C2_3 C4_3 108.66(18) . . . no
C4_3 C2_3 C5_3 109.91(19) . . . no
C3 C1_4 C3_4 107.5(5) . . . no
C3 C1_4 C4_4 105.8(5) . . . no
C2_4 C1_4 C4_4 109.2(7) . . . no
C3_4 C1_4 C4_4 109.8(7) . . . no
C2_4 C1_4 C3_4 108.9(7) . . . no
C3 C1_4 C2_4 115.6(7) . . . no
C3 C1_5 C2_5 111.4(11) . . . no
C3 C1_5 C3_5 110.6(12) . . . no
C3 C1_5 C4_5 107.0(10) . . . no
C2_5 C1_5 C3_5 108.8(12) . . . no
C2_5 C1_5 C4_5 109.5(13) . . . no
C3_5 C1_5 C4_5 109.6(15) . . . no
C1_1 C1 H1 117.00 . . . no
C1_2 C1 H1 117.00 . . . no
C3 C2 H2 117.00 . . . no
C1_3 C2 H2 117.00 . . . no
C2_1 C3_1 H3A_1 109.00 . . . no
C2_1 C3_1 H3B_1 109.00 . . . no
C2_1 C3_1 H3C_1 109.00 . . . no
H3A_1 C3_1 H3B_1 109.00 . . . no
H3A_1 C3_1 H3C_1 109.00 . . . no
H3B_1 C3_1 H3C_1 109.00 . . . no
N1 C4 H4A 110.00 . . . no
N1 C4 H4B 109.00 . . . no
N1 C4 H4C 109.00 . . . no
H4A C4 H4B 109.00 . . . no
H4A C4 H4C 109.00 . . . no
H4B C4 H4C 109.00 . . . no
C2_1 C4_1 H4A_1 109.00 . . . no
C2_1 C4_1 H4B_1 109.00 . . . no
C2_1 C4_1 H4C_1 109.00 . . . no
H4A_1 C4_1 H4B_1 109.00 . . . no
H4A_1 C4_1 H4C_1 109.00 . . . no
H4B_1 C4_1 H4C_1 109.00 . . . no
N1 C5 H5A 109.00 . . . no
N1 C5 H5B 109.00 . . . no
N1 C5 H5C 109.00 . . . no
H5A C5 H5B 110.00 . . . no
H5A C5 H5C 109.00 . . . no
H5B C5 H5C 109.00 . . . no
C2_1 C5_1 H5A_1 110.00 . . . no
C2_1 C5_1 H5B_1 109.00 . . . no
C2_1 C5_1 H5C_1 109.00 . . . no
H5A_1 C5_1 H5B_1 109.00 . . . no
H5A_1 C5_1 H5C_1 109.00 . . . no
H5B_1 C5_1 H5C_1 109.00 . . . no
N1 C6 H6AB 110.00 . . . no
N1 C6 H6A 110.00 . . . no
C7 C6 H6AB 110.00 . . . no
C7 C6 H6A 110.00 . . . no
H6AB C6 H6A 108.00 . . . no
C7A C6A H6AA 110.00 . . . no
N1 C6A H6AA 110.00 . . . no
N1 C6A H6AC 110.00 . . . no
C7A C6A H6AC 110.00 . . . no
H6AA C6A H6AC 108.00 . . . no
N2 C7 H7AC 109.00 . . . no
C6 C7 H7AC 109.00 . . . no
C6 C7 H7A 109.00 . . . no
N2 C7 H7A 109.00 . . . no
H7AC C7 H7A 108.00 . . . no
N2 C7A H7AA 110.00 . . . no
N2 C7A H7AB 110.00 . . . no
C6A C7A H7AA 110.00 . . . no
C6A C7A H7AB 110.00 . . . no
H7AA C7A H7AB 108.00 . . . no
N2 C8 H8A 109.00 . . . no
N2 C8 H8B 109.00 . . . no
N2 C8 H8C 109.00 . . . no
H8A C8 H8B 109.00 . . . no
H8A C8 H8C 109.00 . . . no
H8B C8 H8C 109.00 . . . no
C2_2 C3_2 H3A_2 109.00 . . . no
C2_2 C3_2 H3B_2 109.00 . . . no
C2_2 C3_2 H3C_2 109.00 . . . no
H3A_2 C3_2 H3B_2 109.00 . . . no
H3B_2 C3_2 H3C_2 109.00 . . . no
H3A_2 C3_2 H3C_2 110.00 . . . no
H9A C9 H9B 109.00 . . . no
H9A C9 H9C 109.00 . . . no
N2 C9 H9C 109.00 . . . no
N2 C9 H9B 109.00 . . . no
N2 C9 H9A 109.00 . . . no
H9B C9 H9C 109.00 . . . no
C2_2 C4_2 H4A_2 109.00 . . . no
C2_2 C4_2 H4B_2 109.00 . . . no
H4A_2 C4_2 H4C_2 109.00 . . . no
H4B_2 C4_2 H4C_2 109.00 . . . no
C2_2 C4_2 H4C_2 110.00 . . . no
H4A_2 C4_2 H4B_2 109.00 . . . no
C2_2 C5_2 H5C_2 109.00 . . . no
C2_2 C5_2 H5A_2 109.00 . . . no
C2_2 C5_2 H5B_2 109.00 . . . no
H5B_2 C5_2 H5C_2 110.00 . . . no
H5A_2 C5_2 H5B_2 109.00 . . . no
H5A_2 C5_2 H5C_2 109.00 . . . no
C2_3 C3_3 H3B_3 109.00 . . . no
H3A_3 C3_3 H3C_3 109.00 . . . no
C2_3 C3_3 H3C_3 109.00 . . . no
H3A_3 C3_3 H3B_3 109.00 . . . no
C2_3 C3_3 H3A_3 110.00 . . . no
H3B_3 C3_3 H3C_3 109.00 . . . no
C2_3 C4_3 H4B_3 109.00 . . . no
C2_3 C4_3 H4C_3 109.00 . . . no
C2_3 C4_3 H4A_3 109.00 . . . no
H4A_3 C4_3 H4C_3 109.00 . . . no
H4B_3 C4_3 H4C_3 109.00 . . . no
H4A_3 C4_3 H4B_3 109.00 . . . no
H5A_3 C5_3 H5B_3 109.00 . . . no
H5A_3 C5_3 H5C_3 109.00 . . . no
H5B_3 C5_3 H5C_3 109.00 . . . no
C2_3 C5_3 H5A_3 109.00 . . . no
C2_3 C5_3 H5B_3 109.00 . . . no
C2_3 C5_3 H5C_3 110.00 . . . no
C1_4 C2_4 H2A_4 109.00 . . . no
C1_4 C2_4 H2B_4 109.00 . . . no
C1_4 C2_4 H2C_4 110.00 . . . no
H2B_4 C2_4 H2C_4 109.00 . . . no
H2A_4 C2_4 H2B_4 109.00 . . . no
H2A_4 C2_4 H2C_4 109.00 . . . no
C1_4 C3_4 H3A_4 109.00 . . . no
H3A_4 C3_4 H3B_4 109.00 . . . no
C1_4 C3_4 H3B_4 110.00 . . . no
C1_4 C3_4 H3C_4 109.00 . . . no
H3B_4 C3_4 H3C_4 109.00 . . . no
H3A_4 C3_4 H3C_4 109.00 . . . no
C1_4 C4_4 H4C_4 109.00 . . . no
C1_4 C4_4 H4B_4 109.00 . . . no
H4B_4 C4_4 H4C_4 109.00 . . . no
H4A_4 C4_4 H4B_4 110.00 . . . no
H4A_4 C4_4 H4C_4 110.00 . . . no
C1_4 C4_4 H4A_4 110.00 . . . no
C1_5 C2_5 H2A_5 109.00 . . . no
C1_5 C2_5 H2B_5 109.00 . . . no
C1_5 C2_5 H2C_5 109.00 . . . no
H2A_5 C2_5 H2B_5 109.00 . . . no
H2A_5 C2_5 H2C_5 109.00 . . . no
H2B_5 C2_5 H2C_5 110.00 . . . no
C1_5 C3_5 H3A_5 109.00 . . . no
C1_5 C3_5 H3B_5 109.00 . . . no
C1_5 C3_5 H3C_5 110.00 . . . no
H3A_5 C3_5 H3B_5 109.00 . . . no
H3A_5 C3_5 H3C_5 110.00 . . . no
H3B_5 C3_5 H3C_5 110.00 . . . no
C1_5 C4_5 H4A_5 109.00 . . . no
C1_5 C4_5 H4B_5 109.00 . . . no
C1_5 C4_5 H4C_5 109.00 . . . no
H4A_5 C4_5 H4B_5 109.00 . . . no
H4A_5 C4_5 H4C_5 109.00 . . . no
H4B_5 C4_5 H4C_5 110.00 . . . no

loop_
_geom_bond_atom_site_label_1
_geom_bond_atom_site_label_2
_geom_bond_distance
_geom_bond_site_symmetry_1
_geom_bond_site_symmetry_2
_geom_bond_publ_flag
Ni1 O1 1.9908(14) . . yes
Ni1 O2 2.0224(14) . . yes
Ni1 O3 2.0210(14) . . yes
Ni1 O4 2.0035(14) . . yes
Ni1 N1 2.168(2) . . yes
Ni1 N2 2.153(2) . . yes
O1 C1_1 1.262(2) . . yes
O2 C1_2 1.281(2) . . yes
O3 C1_3 1.292(2) . . yes
O4 C3 1.261(2) . . yes
N1 C4 1.471(4) . . yes
N1 C5 1.451(4) . . yes
N1 C6 1.470(5) . . yes
N1 C6A 1.576(11) . . yes
N2 C7 1.515(5) . . yes
N2 C8 1.444(4) . . yes
N2 C9 1.450(3) . . yes
N2 C7A 1.442(10) . . yes
C1 C1_1 1.397(3) . . no
C1 C1_2 1.386(3) . . no
C1_1 C2_1 1.543(3) . . no
C2 C3 1.406(3) . . no
C2 C1_3 1.374(3) . . no
C2_1 C3_1 1.514(4) . . no
C2_1 C4_1 1.514(4) . . no
C2_1 C5_1 1.550(4) . . no
C3 C1_4 1.585(7) . . no
C3 C1_5 1.480(13) . . no
C6 C7 1.473(6) . . no
C1_2 C2_2 1.545(3) . . no
C6A C7A 1.473(11) . . no
C2_2 C4_2 1.515(3) . . no
C2_2 C5_2 1.534(3) . . no
C2_2 C3_2 1.533(3) . . no
C1_3 C2_3 1.542(3) . . no
C2_3 C4_3 1.526(3) . . no
C2_3 C5_3 1.529(3) . . no
C2_3 C3_3 1.524(3) . . no
C1_4 C3_4 1.532(9) . . no
C1_4 C4_4 1.521(9) . . no
C1_4 C2_4 1.531(12) . . no
C1_5 C2_5 1.532(18) . . no
C1_5 C3_5 1.53(2) . . no
C1_5 C4_5 1.520(19) . . no
C1 H1 0.9500 . . no
C2 H2 0.9500 . . no
C3_1 H3A_1 0.9800 . . no
C3_1 H3B_1 0.9800 . . no
C3_1 H3C_1 0.9800 . . no
C4 H4A 0.9800 . . no
C4 H4B 0.9800 . . no
C4 H4C 0.9800 . . no
C4_1 H4A_1 0.9800 . . no
C4_1 H4B_1 0.9800 . . no
C4_1 H4C_1 0.9800 . . no
C5 H5A 0.9800 . . no
C5 H5B 0.9800 . . no
C5 H5C 0.9800 . . no
C5_1 H5A_1 0.9800 . . no
C5_1 H5B_1 0.9800 . . no
C5_1 H5C_1 0.9800 . . no
C6 H6AB 0.9900 . . no
C6 H6A 0.9900 . . no
C6A H6AA 0.9900 . . no
C6A H6AC 0.9900 . . no
C7 H7AC 0.9900 . . no
C7 H7A 0.9900 . . no
C7A H7AA 0.9900 . . no
C7A H7AB 0.9900 . . no
C8 H8A 0.9800 . . no
C8 H8B 0.9800 . . no
C8 H8C 0.9800 . . no
C3_2 H3C_2 0.9800 . . no
C3_2 H3B_2 0.9800 . . no
C3_2 H3A_2 0.9800 . . no
C9 H9B 0.9800 . . no
C9 H9C 0.9800 . . no
C9 H9A 0.9800 . . no
C4_2 H4A_2 0.9800 . . no
C4_2 H4B_2 0.9800 . . no
C4_2 H4C_2 0.9800 . . no
C5_2 H5A_2 0.9800 . . no
C5_2 H5B_2 0.9800 . . no
C5_2 H5C_2 0.9800 . . no
C3_3 H3B_3 0.9800 . . no
C3_3 H3C_3 0.9800 . . no
C3_3 H3A_3 0.9800 . . no
C4_3 H4C_3 0.9800 . . no
C4_3 H4A_3 0.9800 . . no
C4_3 H4B_3 0.9800 . . no
C5_3 H5B_3 0.9800 . . no
C5_3 H5C_3 0.9800 . . no
C5_3 H5A_3 0.9800 . . no
C2_4 H2A_4 0.9800 . . no
C2_4 H2B_4 0.9800 . . no
C2_4 H2C_4 0.9800 . . no
C3_4 H3A_4 0.9800 . . no
C3_4 H3B_4 0.9800 . . no
C3_4 H3C_4 0.9800 . . no
C4_4 H4B_4 0.9800 . . no
C4_4 H4C_4 0.9800 . . no
C4_4 H4A_4 0.9800 . . no
C2_5 H2A_5 0.9800 . . no
C2_5 H2B_5 0.9800 . . no
C2_5 H2C_5 0.9800 . . no
C3_5 H3A_5 0.9800 . . no
C3_5 H3B_5 0.9800 . . no
C3_5 H3C_5 0.9800 . . no
C4_5 H4A_5 0.9800 . . no
C4_5 H4B_5 0.9800 . . no
C4_5 H4C_5 0.9800 . . no

loop_
_geom_hbond_atom_site_label_D
_geom_hbond_atom_site_label_H
_geom_hbond_atom_site_label_A
_geom_hbond_distance_DH
_geom_hbond_distance_HA
_geom_hbond_distance_DA
_geom_hbond_angle_DHA
_geom_hbond_site_symmetry_A
_geom_hbond_publ_flag
C4 H4C O3 0.9800 2.4500 3.007(4) 116.00 . yes
C5 H5B O2 0.9800 2.4700 2.965(3) 111.00 . yes
C8 H8B O3 0.9800 2.3700 2.910(3) 114.00 . yes
C9 H9C O2 0.9800 2.4500 2.971(3) 113.00 . yes
C4_4 H4A_4 O4 0.9800 2.3800 2.742(9) 101.00 . yes

loop_
_geom_torsion_atom_site_label_1
_geom_torsion_atom_site_label_2
_geom_torsion_atom_site_label_3
_geom_torsion_atom_site_label_4
_geom_torsion
_geom_torsion_site_symmetry_1
_geom_torsion_site_symmetry_2
_geom_torsion_site_symmetry_3
_geom_torsion_site_symmetry_4
_geom_torsion_publ_flag
O2 Ni1 O1 C1_1 -17.97(16) . . . . no
O3 Ni1 O1 C1_1 157.75(16) . . . . no
O4 Ni1 O1 C1_1 68.70(16) . . . . no
N1 Ni1 O1 C1_1 -110.37(16) . . . . no
O1 Ni1 O2 C1_2 22.84(14) . . . . no
O4 Ni1 O2 C1_2 -70.66(14) . . . . no
N1 Ni1 O2 C1_2 113.33(14) . . . . no
N2 Ni1 O2 C1_2 -162.51(14) . . . . no
O1 Ni1 O3 C1_3 -73.27(15) . . . . no
O4 Ni1 O3 C1_3 20.24(15) . . . . no
N1 Ni1 O3 C1_3 -163.70(15) . . . . no
N2 Ni1 O3 C1_3 112.08(15) . . . . no
O1 Ni1 O4 C3 68.47(16) . . . . no
O2 Ni1 O4 C3 157.92(16) . . . . no
O3 Ni1 O4 C3 -19.35(16) . . . . no
N2 Ni1 O4 C3 -111.69(16) . . . . no
O1 Ni1 N1 C4 -56.43(18) . . . . no
O1 Ni1 N1 C5 64.92(18) . . . . no
O1 Ni1 N1 C6 -166.8(2) . . . . no
O2 Ni1 N1 C4 -146.10(18) . . . . no
O2 Ni1 N1 C5 -24.76(19) . . . . no
O2 Ni1 N1 C6 103.5(2) . . . . no
O3 Ni1 N1 C4 31.46(18) . . . . no
O3 Ni1 N1 C5 152.81(18) . . . . no
O3 Ni1 N1 C6 -78.9(2) . . . . no
N2 Ni1 N1 C4 123.64(19) . . . . no
N2 Ni1 N1 C5 -115.01(19) . . . . no
N2 Ni1 N1 C6 13.2(2) . . . . no
O2 Ni1 N2 C7 -77.15(18) . . . . no
O2 Ni1 N2 C8 157.3(2) . . . . no
O2 Ni1 N2 C9 33.24(18) . . . . no
O3 Ni1 N2 C7 106.88(18) . . . . no
O3 Ni1 N2 C8 -18.7(2) . . . . no
O3 Ni1 N2 C9 -142.73(18) . . . . no
O4 Ni1 N2 C7 -163.87(18) . . . . no
O4 Ni1 N2 C8 70.5(2) . . . . no
O4 Ni1 N2 C9 -53.47(18) . . . . no
N1 Ni1 N2 C7 15.22(18) . . . . no
N1 Ni1 N2 C8 -110.4(2) . . . . no
N1 Ni1 N2 C9 125.61(19) . . . . no
Ni1 O1 C1_1 C1 8.3(3) . . . . no
Ni1 O1 C1_1 C2_1 -171.62(12) . . . . no
Ni1 O2 C1_2 C2_2 159.17(11) . . . . no
Ni1 O2 C1_2 C1 -19.0(2) . . . . no
Ni1 O3 C1_3 C2 -14.6(3) . . . . no
Ni1 O3 C1_3 C2_3 166.44(12) . . . . no
Ni1 O4 C3 C1_4 -161.3(3) . . . . no
Ni1 O4 C3 C2 12.0(3) . . . . no
Ni1 N1 C6 C7 -41.1(4) . . . . no
C4 N1 C6 C7 -158.5(4) . . . . no
C5 N1 C6 C7 84.0(4) . . . . no
C9 N2 C7 C6 -161.0(4) . . . . no
C8 N2 C7 C6 79.3(4) . . . . no
Ni1 N2 C7 C6 -43.5(4) . . . . no
C1_2 C1 C1_1 O1 4.9(3) . . . . no
C1_1 C1 C1_2 O2 1.4(3) . . . . no
C1_2 C1 C1_1 C2_1 -175.24(19) . . . . no
C1_1 C1 C1_2 C2_2 -176.60(18) . . . . no
C1 C1_1 C2_1 C5_1 130.1(2) . . . . no
C1 C1_1 C2_1 C3_1 10.7(3) . . . . no
O1 C1_1 C2_1 C4_1 67.5(2) . . . . no
O1 C1_1 C2_1 C3_1 -169.36(19) . . . . no
O1 C1_1 C2_1 C5_1 -50.0(2) . . . . no
C1 C1_1 C2_1 C4_1 -112.5(2) . . . . no
C1_3 C2 C3 O4 2.5(3) . . . . no
C3 C2 C1_3 C2_3 178.03(19) . . . . no
C3 C2 C1_3 O3 -0.9(3) . . . . no
C1_3 C2 C3 C1_4 175.6(3) . . . . no
C2 C3 C1_4 C3_4 -102.4(6) . . . . no
O4 C3 C1_4 C4_4 -45.9(6) . . . . no
O4 C3 C1_4 C3_4 71.4(6) . . . . no
C2 C3 C1_4 C4_4 140.4(5) . . . . no
O4 C3 C1_4 C2_4 -166.9(5) . . . . no
C2 C3 C1_4 C2_4 19.4(7) . . . . no
N1 C6 C7 N2 60.3(5) . . . . no
C1 C1_2 C2_2 C4_2 -9.7(2) . . . . no
C1 C1_2 C2_2 C5_2 -130.91(19) . . . . no
O2 C1_2 C2_2 C3_2 -67.12(19) . . . . no
O2 C1_2 C2_2 C4_2 172.04(16) . . . . no
O2 C1_2 C2_2 C5_2 50.9(2) . . . . no
C1 C1_2 C2_2 C3_2 111.1(2) . . . . no
O3 C1_3 C2_3 C3_3 -179.50(17) . . . . no
O3 C1_3 C2_3 C4_3 60.1(2) . . . . no
O3 C1_3 C2_3 C5_3 -59.2(2) . . . . no
C2 C1_3 C2_3 C3_3 1.5(3) . . . . no
C2 C1_3 C2_3 C4_3 -119.0(2) . . . . no
C2 C1_3 C2_3 C5_3 121.7(2) . . . . no
